data_4121851
loop_
_publ_author_name
'Seoane, Andr\'es'
'Casanova, Noelia'
'Qui\~nones, Noelia'
'Mascare\~nas, Jos\'e L'
'Gul\'ias, Mois\'es'

_publ_section_title
;
 Rhodium(III)-Catalyzed Dearomatizing (3 + 2) Annulation of
 2-Alkenylphenols and Alkynes.
;
_journal_issue 21
_journal_name_full 'Journal of the American Chemical Society'
_journal_page_first 7607
_journal_page_last 7610
_journal_paper_doi 10.1021/ja5034952
_journal_volume 136
_journal_year 2014
_chemical_absolute_configuration ad
_chemical_formula_moiety 'C23 H17 Br O'
_chemical_formula_sum 'C23 H17 Br O'
_chemical_formula_weight 389.27
_chemical_name_common 141F2
_chemical_name_systematic
;
 ?
;
_space_group_IT_number 4
_symmetry_cell_setting monoclinic
_symmetry_Int_Tables_number 4
_symmetry_space_group_name_Hall 'P 2yb'
_symmetry_space_group_name_H-M 'P 1 21 1'
_atom_sites_solution_hydrogens geom
_atom_sites_solution_primary direct
_atom_sites_solution_secondary difmap
_audit_conform_dict_location ftp://ftp.iucr.org/pub/cif_core.dic
_audit_conform_dict_name cif_core.dic
_audit_conform_dict_version 2.4.3
_audit_creation_date 2014-02-03T13:58:34-00:00
_audit_creation_method 'WinGX routine CIF_UPDATE'
_cell_angle_alpha 90
_cell_angle_beta 106.410(4)
_cell_angle_gamma 90
_cell_formula_units_Z 2
_cell_length_a 10.3833(11)
_cell_length_b 7.9614(8)
_cell_length_c 11.2213(12)
_cell_measurement_reflns_used 3983
_cell_measurement_temperature 100(2)
_cell_measurement_theta_max 24.66
_cell_measurement_theta_min 2.36
_cell_measurement_wavelength 0.71073
_cell_volume 889.83(16)
_computing_cell_refinement 'SAINT V8.34A integration software'
_computing_data_collection 'Bruker APEX2 software'
_computing_data_reduction 'SORTAV (Blessing, 1995)'
_computing_molecular_graphics 'ORTEP-3 for Windows (Farrugia, 2012)'
_computing_publication_material 'WinGX publication routines (Farrugia, 2012)'
_computing_structure_refinement 'SHELXL-2013 (Sheldrick, 2013)'
_computing_structure_solution 'SIR-2011 (Burla et al., 2012)'
_diffrn_ambient_temperature 100(2)
_diffrn_detector 'APEX-II CCD'
_diffrn_measured_fraction_theta_full 0.997
_diffrn_measured_fraction_theta_max 0.989
_diffrn_measurement_device '\k-geometry diffractometer'
_diffrn_measurement_device_type 'Bruker APEX-II'
_diffrn_measurement_method '\f or \w oscillation scans'
_diffrn_orient_matrix_UB_11 0.083129
_diffrn_orient_matrix_UB_12 -0.007645
_diffrn_orient_matrix_UB_13 -0.027945
_diffrn_orient_matrix_UB_21 -0.056255
_diffrn_orient_matrix_UB_22 -0.006414
_diffrn_orient_matrix_UB_23 -0.088379
_diffrn_orient_matrix_UB_31 0.002194
_diffrn_orient_matrix_UB_32 0.125208
_diffrn_orient_matrix_UB_33 -0.006234
_diffrn_radiation_monochromator graphite
_diffrn_radiation_probe x-ray
_diffrn_radiation_type MoK\a
_diffrn_radiation_wavelength 0.71073
_diffrn_reflns_av_R_equivalents 0.0446
_diffrn_reflns_Laue_measured_fraction_full 0.997
_diffrn_reflns_Laue_measured_fraction_max 0.989
_diffrn_reflns_limit_h_max 13
_diffrn_reflns_limit_h_min -13
_diffrn_reflns_limit_k_max 10
_diffrn_reflns_limit_k_min -9
_diffrn_reflns_limit_l_max 14
_diffrn_reflns_limit_l_min -14
_diffrn_reflns_number 13416
_diffrn_reflns_point_group_measured_fraction_full 0.992
_diffrn_reflns_point_group_measured_fraction_max 0.978
_diffrn_reflns_reduction_process
;
        Scaled and merged with Sortav
        R.H. Blessing, (1987) Cryst. Rev. 1, 3-58
        R.H. Blessing, (1989) J. Appl. Cryst. 22, 396-397
;
_diffrn_reflns_theta_full 25.242
_diffrn_reflns_theta_max 27.224
_diffrn_reflns_theta_min 1.892
_diffrn_source 'sealed x-ray tube'
_exptl_absorpt_coefficient_mu 2.317
_exptl_absorpt_correction_T_max 0.704
_exptl_absorpt_correction_T_min 0.57
_exptl_absorpt_correction_type multi-scan
_exptl_absorpt_process_details
;
SADABS-2012/1 - Bruker AXS area detector scaling and absorption correction
;
_exptl_crystal_colour orange
_exptl_crystal_density_diffrn 1.453
_exptl_crystal_density_method 'not measured'
_exptl_crystal_description needle
_exptl_crystal_F_000 396
_exptl_crystal_size_max 0.56
_exptl_crystal_size_mid 0.04
_exptl_crystal_size_min 0.02
_refine_diff_density_max 0.672
_refine_diff_density_min -0.51
_refine_diff_density_rms 0.073
_refine_ls_abs_structure_details
;
 Flack x determined using 1247 quotients [(I+)-(I-)]/[(I+)+(I-)]
 (Parsons and Flack (2004), Acta Cryst. A60, s61).
;
_refine_ls_abs_structure_Flack -0.011(8)
_refine_ls_extinction_method none
_refine_ls_goodness_of_fit_ref 1.048
_refine_ls_hydrogen_treatment constr
_refine_ls_matrix_type full
_refine_ls_number_constraints 0
_refine_ls_number_parameters 227
_refine_ls_number_reflns 3902
_refine_ls_number_restraints 1
_refine_ls_restrained_S_all 1.048
_refine_ls_R_factor_all 0.0586
_refine_ls_R_factor_gt 0.0394
_refine_ls_shift/su_max 0
_refine_ls_shift/su_mean 0
_refine_ls_structure_factor_coef Fsqd
_refine_ls_weighting_details 'w=1/[\s^2^(Fo^2^)+(0.0301P)^2^+0.1676P] where P=(Fo^2^+2Fc^2^)/3'
_refine_ls_weighting_scheme calc
_refine_ls_wR_factor_gt 0.0694
_refine_ls_wR_factor_ref 0.0744
_reflns_number_gt 3205
_reflns_number_total 3902
_reflns_threshold_expression 'I > 2\s(I)'
_cod_data_source_file ja5034952_si_002.cif
_cod_data_source_block shelx
_cod_depositor_comments 'Adding full bibliography for 4121849--4121851.cif.'
_cod_original_sg_symbol_H-M 'P 21'
_cod_database_code 4121851
_shelx_estimated_absorpt_t_min 0.357
_shelx_estimated_absorpt_t_max 0.955

loop_
_symmetry_equiv_pos_as_xyz
'x, y, z'
'-x, y+1/2, -z'

loop_
_atom_site_label
_atom_site_type_symbol
_atom_site_fract_x
_atom_site_fract_y
_atom_site_fract_z
_atom_site_U_iso_or_equiv
_atom_site_adp_type
_atom_site_occupancy
_atom_site_calc_flag
Br1 Br 0.66070(4) 0.24794(8) 0.72196(4) 0.02594(15) Uani 1 d
C1 C 0.4914(4) 0.2050(5) 0.6030(4) 0.0192(13) Uani 1 d
C2 C 0.4800(4) 0.2492(11) 0.4841(3) 0.0164(8) Uani 1 d
H2 H 0.5573 0.2931 0.4657 0.02 Uiso 1 calc
C3 C 0.3589(4) 0.2344(9) 0.3838(3) 0.0145(9) Uani 1 d
C4 C 0.2188(4) 0.2471(11) 0.4000(3) 0.0169(8) Uani 1 d
C5 C 0.1847(6) 0.0986(8) 0.4688(6) 0.0205(15) Uani 1 d
C6 C 0.2755(5) 0.0555(7) 0.5941(4) 0.0258(12) Uani 1 d
H6 H 0.2394 -0.0227 0.6399 0.031 Uiso 1 calc
C7 C 0.3991(5) 0.1092(6) 0.6519(4) 0.0223(11) Uani 1 d
H7 H 0.4311 0.0805 0.7373 0.027 Uiso 1 calc
C8 C 0.3506(4) 0.2324(10) 0.2602(3) 0.0137(10) Uani 1 d
C9 C 0.2075(3) 0.2411(10) 0.1885(3) 0.0148(8) Uani 1 d
C10 C 0.1333(4) 0.2491(11) 0.2676(3) 0.0178(9) Uani 1 d
H10 H 0.0381 0.2553 0.2432 0.021 Uiso 1 calc
O11 O 0.0815(4) 0.0184(5) 0.4302(3) 0.0322(10) Uani 1 d
C12 C 0.1965(6) 0.4084(7) 0.4699(7) 0.0221(16) Uani 1 d
H12A H 0.2152 0.5078 0.426 0.033 Uiso 1 calc
H12B H 0.257 0.407 0.5546 0.033 Uiso 1 calc
H12C H 0.1032 0.4121 0.4732 0.033 Uiso 1 calc
C21 C 0.4623(4) 0.2233(8) 0.2035(4) 0.0154(12) Uani 1 d
C22 C 0.4595(4) 0.3133(6) 0.0968(4) 0.0161(11) Uani 1 d
H22 H 0.3859 0.3858 0.0614 0.019 Uiso 1 calc
C23 C 0.5621(5) 0.2990(6) 0.0413(4) 0.0206(12) Uani 1 d
H23 H 0.5588 0.3618 -0.0315 0.025 Uiso 1 calc
C24 C 0.6694(5) 0.1939(6) 0.0911(4) 0.0229(13) Uani 1 d
H24 H 0.7397 0.1839 0.0527 0.027 Uiso 1 calc
C25 C 0.6743(5) 0.1032(6) 0.1972(4) 0.0224(12) Uani 1 d
H25 H 0.7489 0.0322 0.2325 0.027 Uiso 1 calc
C26 C 0.5707(4) 0.1153(6) 0.2526(4) 0.0170(10) Uani 1 d
H26 H 0.5734 0.05 0.3242 0.02 Uiso 1 calc
C31 C 0.1565(4) 0.2354(11) 0.0510(3) 0.0171(10) Uani 1 d
C32 C 0.0691(5) 0.3560(7) -0.0151(4) 0.0219(12) Uani 1 d
H32 H 0.0421 0.4465 0.0275 0.026 Uiso 1 calc
C33 C 0.0212(5) 0.3450(7) -0.1429(5) 0.0285(13) Uani 1 d
H33 H -0.0378 0.4293 -0.1875 0.034 Uiso 1 calc
C34 C 0.0573(5) 0.2144(7) -0.2065(4) 0.0263(16) Uani 1 d
H34 H 0.0232 0.2077 -0.2944 0.032 Uiso 1 calc
C35 C 0.1440(5) 0.0927(7) -0.1412(4) 0.0228(12) Uani 1 d
H35 H 0.17 0.002 -0.1844 0.027 Uiso 1 calc
C36 C 0.1930(5) 0.1028(6) -0.0134(4) 0.0199(11) Uani 1 d
H36 H 0.2522 0.0184 0.0309 0.024 Uiso 1 calc

loop_
_atom_site_aniso_label
_atom_site_aniso_U_11
_atom_site_aniso_U_22
_atom_site_aniso_U_33
_atom_site_aniso_U_23
_atom_site_aniso_U_13
_atom_site_aniso_U_12
Br1 0.0271(2) 0.0330(3) 0.0123(2) -0.0022(4) -0.00344(15) 0.0076(4)
C1 0.025(2) 0.018(4) 0.012(2) -0.0029(18) 0.0015(17) 0.004(2)
C2 0.0181(19) 0.015(2) 0.0153(18) -0.003(4) 0.0038(15) 0.002(4)
C3 0.0196(19) 0.011(2) 0.0123(18) 0.002(3) 0.0032(14) -0.001(3)
C4 0.0166(19) 0.022(2) 0.0128(18) -0.008(4) 0.0050(15) -0.001(4)
C5 0.029(4) 0.027(4) 0.008(3) -0.004(3) 0.009(3) -0.004(3)
C6 0.037(3) 0.026(3) 0.019(3) 0.003(2) 0.015(2) -0.001(3)
C7 0.035(3) 0.024(3) 0.009(2) 0.001(2) 0.008(2) 0.005(2)
C8 0.0156(18) 0.011(3) 0.0135(19) 0.000(3) 0.0024(14) -0.002(3)
C9 0.0138(18) 0.014(2) 0.0141(18) -0.002(3) 0.0005(15) 0.004(3)
C10 0.0133(18) 0.020(2) 0.0188(19) 0.003(4) 0.0020(15) -0.004(4)
O11 0.031(2) 0.041(3) 0.027(2) -0.0057(17) 0.0121(17) -0.0175(18)
C12 0.016(3) 0.019(4) 0.033(4) -0.005(3) 0.011(3) -0.001(3)
C21 0.0149(19) 0.018(4) 0.0107(18) -0.002(2) -0.0002(15) -0.004(2)
C22 0.017(2) 0.016(3) 0.013(2) 0.0021(18) 0.0006(19) -0.0016(19)
C23 0.027(3) 0.024(3) 0.012(2) -0.0013(19) 0.006(2) -0.007(2)
C24 0.020(3) 0.031(4) 0.019(2) -0.006(2) 0.009(2) -0.005(2)
C25 0.017(3) 0.023(3) 0.025(3) -0.003(2) 0.001(2) 0.002(2)
C26 0.017(2) 0.017(3) 0.014(2) 0.000(2) 0.0020(19) -0.003(2)
C31 0.0139(19) 0.024(3) 0.0121(18) 0.002(3) 0.0020(15) -0.001(3)
C32 0.018(3) 0.025(3) 0.020(3) 0.000(2) 0.001(2) 0.004(2)
C33 0.024(3) 0.030(3) 0.025(3) 0.005(2) -0.003(2) 0.006(2)
C34 0.025(2) 0.035(5) 0.015(2) 0.002(2) -0.0002(18) -0.007(3)
C35 0.024(3) 0.031(3) 0.013(2) -0.005(2) 0.005(2) -0.004(2)
C36 0.022(3) 0.020(3) 0.017(2) 0.001(2) 0.004(2) 0.003(2)

loop_
_atom_type_symbol
_atom_type_description
_atom_type_scat_dispersion_real
_atom_type_scat_dispersion_imag
_atom_type_scat_source
C C 0.0033 0.0016 'International Tables Vol C Tables 4.2.6.8 and 6.1.1.4'
H H 0 0 'International Tables Vol C Tables 4.2.6.8 and 6.1.1.4'
O O 0.0106 0.006 'International Tables Vol C Tables 4.2.6.8 and 6.1.1.4'
Br Br -0.2901 2.4595 'International Tables Vol C Tables 4.2.6.8 and 6.1.1.4'

loop_
_geom_angle_atom_site_label_1
_geom_angle_atom_site_label_2
_geom_angle_atom_site_label_3
_geom_angle
C2 C1 C7 128.9(4)
C2 C1 Br1 116.7(3)
C7 C1 Br1 113.9(3)
C1 C2 C3 124.4(4)
C1 C2 H2 117.8
C3 C2 H2 117.8
C8 C3 C2 126.0(4)
C8 C3 C4 109.5(3)
C2 C3 C4 123.8(3)
C10 C4 C5 110.9(5)
C10 C4 C3 101.6(3)
C5 C4 C3 112.3(6)
C10 C4 C12 111.1(6)
C5 C4 C12 107.4(3)
C3 C4 C12 113.5(5)
O11 C5 C6 118.2(6)
O11 C5 C4 122.6(5)
C6 C5 C4 119.0(5)
C7 C6 C5 130.4(5)
C7 C6 H6 114.8
C5 C6 H6 114.8
C6 C7 C1 129.3(4)
C6 C7 H7 115.4
C1 C7 H7 115.4
C3 C8 C21 127.4(3)
C3 C8 C9 108.5(3)
C21 C8 C9 124.1(3)
C10 C9 C8 108.8(3)
C10 C9 C31 126.2(3)
C8 C9 C31 125.0(3)
C9 C10 C4 111.6(3)
C9 C10 H10 124.2
C4 C10 H10 124.2
C4 C12 H12A 109.5
C4 C12 H12B 109.5
H12A C12 H12B 109.5
C4 C12 H12C 109.5
H12A C12 H12C 109.5
H12B C12 H12C 109.5
C22 C21 C26 118.4(4)
C22 C21 C8 121.3(5)
C26 C21 C8 120.2(5)
C23 C22 C21 120.9(4)
C23 C22 H22 119.5
C21 C22 H22 119.5
C24 C23 C22 120.3(4)
C24 C23 H23 119.9
C22 C23 H23 119.9
C23 C24 C25 119.7(4)
C23 C24 H24 120.1
C25 C24 H24 120.1
C24 C25 C26 120.3(4)
C24 C25 H25 119.8
C26 C25 H25 119.8
C25 C26 C21 120.3(4)
C25 C26 H26 119.9
C21 C26 H26 119.9
C32 C31 C36 118.8(4)
C32 C31 C9 121.6(6)
C36 C31 C9 119.6(6)
C33 C32 C31 120.1(5)
C33 C32 H32 119.9
C31 C32 H32 119.9
C34 C33 C32 121.1(5)
C34 C33 H33 119.4
C32 C33 H33 119.4
C33 C34 C35 119.2(4)
C33 C34 H34 120.4
C35 C34 H34 120.4
C36 C35 C34 120.2(5)
C36 C35 H35 119.9
C34 C35 H35 119.9
C35 C36 C31 120.6(5)
C35 C36 H36 119.7
C31 C36 H36 119.7

loop_
_geom_bond_atom_site_label_1
_geom_bond_atom_site_label_2
_geom_bond_distance
Br1 C1 1.914(4)
C1 C2 1.352(6)
C1 C7 1.449(6)
C2 C3 1.436(5)
C2 H2 0.95
C3 C8 1.366(5)
C3 C4 1.520(5)
C4 C10 1.500(5)
C4 C5 1.508(10)
C4 C12 1.556(9)
C5 O11 1.218(7)
C5 C6 1.494(7)
C6 C7 1.334(7)
C6 H6 0.95
C7 H7 0.95
C8 C21 1.474(5)
C8 C9 1.478(5)
C9 C10 1.331(5)
C9 C31 1.483(5)
C10 H10 0.95
C12 H12A 0.98
C12 H12B 0.98
C12 H12C 0.98
C21 C22 1.389(6)
C21 C26 1.399(7)
C22 C23 1.383(6)
C22 H22 0.95
C23 C24 1.379(6)
C23 H23 0.95
C24 C25 1.380(6)
C24 H24 0.95
C25 C26 1.390(7)
C25 H25 0.95
C26 H26 0.95
C31 C32 1.384(8)
C31 C36 1.392(8)
C32 C33 1.382(7)
C32 H32 0.95
C33 C34 1.372(7)
C33 H33 0.95
C34 C35 1.384(7)
C34 H34 0.95
C35 C36 1.382(6)
C35 H35 0.95
C36 H36 0.95

loop_
_geom_torsion_atom_site_label_1
_geom_torsion_atom_site_label_2
_geom_torsion_atom_site_label_3
_geom_torsion_atom_site_label_4
_geom_torsion
C7 C1 C2 C3 12.1(11)
Br1 C1 C2 C3 -176.7(6)
C1 C2 C3 C8 -160.7(7)
C1 C2 C3 C4 29.7(12)
C8 C3 C4 C10 0.8(9)
C2 C3 C4 C10 171.9(7)
C8 C3 C4 C5 119.4(6)
C2 C3 C4 C5 -69.6(9)
C8 C3 C4 C12 -118.5(6)
C2 C3 C4 C12 52.5(9)
C10 C4 C5 O11 -16.5(8)
C3 C4 C5 O11 -129.4(6)
C12 C4 C5 O11 105.1(6)
C10 C4 C5 C6 168.4(5)
C3 C4 C5 C6 55.5(7)
C12 C4 C5 C6 -70.0(6)
O11 C5 C6 C7 171.8(6)
C4 C5 C6 C7 -12.9(9)
C5 C6 C7 C1 -11.1(9)
C2 C1 C7 C6 -7.2(9)
Br1 C1 C7 C6 -178.6(5)
C2 C3 C8 C21 8.4(13)
C4 C3 C8 C21 179.2(8)
C2 C3 C8 C9 -171.6(8)
C4 C3 C8 C9 -0.8(9)
C3 C8 C9 C10 0.4(8)
C21 C8 C9 C10 -179.6(7)
C3 C8 C9 C31 -177.6(7)
C21 C8 C9 C31 2.4(13)
C8 C9 C10 C4 0.2(8)
C31 C9 C10 C4 178.1(8)
C5 C4 C10 C9 -120.2(6)
C3 C4 C10 C9 -0.6(9)
C12 C4 C10 C9 120.5(6)
C3 C8 C21 C22 -142.0(7)
C9 C8 C21 C22 38.0(10)
C3 C8 C21 C26 41.8(11)
C9 C8 C21 C26 -138.2(7)
C26 C21 C22 C23 -1.0(7)
C8 C21 C22 C23 -177.4(5)
C21 C22 C23 C24 0.2(7)
C22 C23 C24 C25 -0.2(7)
C23 C24 C25 C26 1.1(7)
C24 C25 C26 C21 -1.9(7)
C22 C21 C26 C25 1.8(8)
C8 C21 C26 C25 178.2(5)
C10 C9 C31 C32 54.4(10)
C8 C9 C31 C32 -128.1(7)
C10 C9 C31 C36 -123.3(7)
C8 C9 C31 C36 54.3(10)
C36 C31 C32 C33 -1.0(8)
C9 C31 C32 C33 -178.6(5)
C31 C32 C33 C34 0.9(8)
C32 C33 C34 C35 -0.5(8)
C33 C34 C35 C36 0.2(8)
C34 C35 C36 C31 -0.4(8)
C32 C31 C36 C35 0.7(8)
C9 C31 C36 C35 178.4(5)
